data_7202694
loop_
_publ_author_name
'Ho, Soo Yei'
'Tiekink, Edward R. T.'

_publ_section_title
;
 Supramolecular aggregation patterns in the crystal structures of the
 dinuclear phosphinegold(i) thiolates,
 [(Ph2P(CH2)4PPh2){AuSC(OR)?NC6H4Y-4}2] for R = Me, Et or iPr and Y =
 H, NO2 or Me: the influence on intermolecular interactions exerted by
 R and Y
;
_journal_issue 5
_journal_name_full CrystEngComm
_journal_page_first 368
_journal_paper_doi 10.1039/b700295e
_journal_volume 9
_journal_year 2007
_chemical_formula_sum 'C46 H46 Au2 N4 O6 P2 S2'
_chemical_formula_weight 1270.86
_space_group_IT_number 2
_symmetry_cell_setting triclinic
_symmetry_space_group_name_Hall '-P 1'
_symmetry_space_group_name_H-M 'P -1'
_atom_sites_solution_hydrogens geom
_atom_sites_solution_primary direct
_atom_sites_solution_secondary difmap
_audit_creation_method SHELXL-97
_cell_angle_alpha 115.352(1)
_cell_angle_beta 91.155(1)
_cell_angle_gamma 90.652(1)
_cell_formula_units_Z 1
_cell_length_a 9.2907(5)
_cell_length_b 11.4082(6)
_cell_length_c 12.0751(6)
_cell_measurement_reflns_used 6174
_cell_measurement_temperature 223(2)
_cell_measurement_theta_max 30.0
_cell_measurement_theta_min 2.9
_cell_volume 1156.07(10)
_computing_cell_refinement 'SAINT (Bruker, 2000)'
_computing_data_collection 'SMART (Bruker, 2000)'
_computing_data_reduction 'SHELXTL (Bruker, 2000)'
_computing_molecular_graphics 'ORTEPII (Johnson, 1976)'
_computing_publication_material 'Bruker SHEXLTL (Bruker, 2000)'
_computing_structure_refinement 'SHELXL-97 (Sheldrick, 1997)'
_computing_structure_solution 'PATTY in DIRDIF92 (Beurskens et al., 1992)'
_diffrn_ambient_temperature 223(2)
_diffrn_measured_fraction_theta_full 0.981
_diffrn_measured_fraction_theta_max 0.98
_diffrn_measurement_device_type 'Bruker AXS SMART CCD'
_diffrn_measurement_method '\w scans'
_diffrn_radiation_monochromator graphite
_diffrn_radiation_source 'fine-focus sealed tube'
_diffrn_radiation_type MoK\a
_diffrn_radiation_wavelength 0.71069
_diffrn_reflns_av_R_equivalents 0.023
_diffrn_reflns_av_sigmaI/netI 0.045
_diffrn_reflns_limit_h_max 13
_diffrn_reflns_limit_h_min -10
_diffrn_reflns_limit_k_max 16
_diffrn_reflns_limit_k_min -13
_diffrn_reflns_limit_l_max 16
_diffrn_reflns_limit_l_min -17
_diffrn_reflns_number 9746
_diffrn_reflns_theta_full 30.0
_diffrn_reflns_theta_max 30.0
_diffrn_reflns_theta_min 1.9
_diffrn_standards_decay_% 0
_diffrn_standards_number 0
_exptl_absorpt_coefficient_mu 6.549
_exptl_absorpt_correction_T_max 1
_exptl_absorpt_correction_T_min 0.356
_exptl_absorpt_correction_type multi-scan
_exptl_absorpt_process_details '(SADABS, Bruker, 2000 & Blessing, 1995)'
_exptl_crystal_colour yellow
_exptl_crystal_density_diffrn 1.825
_exptl_crystal_density_method 'not measured'
_exptl_crystal_description block
_exptl_crystal_F_000 618
_exptl_crystal_size_max 0.57
_exptl_crystal_size_mid 0.21
_exptl_crystal_size_min 0.14
_refine_diff_density_max 0.72
_refine_diff_density_min -2.46
_refine_diff_density_rms 0.165
_refine_ls_extinction_method none
_refine_ls_goodness_of_fit_ref 1.00
_refine_ls_hydrogen_treatment constr
_refine_ls_matrix_type full
_refine_ls_number_parameters 280
_refine_ls_number_reflns 6631
_refine_ls_number_restraints 0
_refine_ls_restrained_S_all 1.00
_refine_ls_R_factor_all 0.030
_refine_ls_R_factor_gt 0.027
_refine_ls_shift/su_max 0.001
_refine_ls_shift/su_mean 0.000
_refine_ls_structure_factor_coef Fsqd
_refine_ls_weighting_details 'calc w=1/[\s^2^(Fo^2^)+(0.0305P)^2^] where P=(Fo^2^+2Fc^2^)/3'
_refine_ls_weighting_scheme calc
_refine_ls_wR_factor_gt 0.063
_refine_ls_wR_factor_ref 0.064
_reflns_number_gt 6045
_reflns_number_total 6631
_reflns_threshold_expression I>2\s(I)
_cod_data_source_file b700295e.txt
_cod_data_source_block dppb[Au(SC(OEt)=NC6H4NO2-p)]2(5)
_cod_original_sg_symbol_H-M P-1
_cod_database_code 7202694

loop_
_symmetry_equiv_pos_as_xyz
'x, y, z'
'-x, -y, -z'

loop_
_atom_site_label
_atom_site_type_symbol
_atom_site_fract_x
_atom_site_fract_y
_atom_site_fract_z
_atom_site_U_iso_or_equiv
_atom_site_adp_type
_atom_site_occupancy
_atom_site_symmetry_multiplicity
_atom_site_calc_flag
_atom_site_refinement_flags
_atom_site_disorder_assembly
_atom_site_disorder_group
Au Au 0.187591(11) 0.205978(9) 0.459149(9) 0.02002(4) Uani 1 1 d . . .
S1 S 0.01971(9) 0.11224(7) 0.30106(7) 0.02616(16) Uani 1 1 d . . .
P1 P 0.34310(8) 0.30506(7) 0.61886(7) 0.01796(14) Uani 1 1 d . . .
O1 O 0.0441(3) 0.3540(2) 0.3383(2) 0.0298(5) Uani 1 1 d . . .
O2 O -0.5412(4) -0.2548(3) 0.0000(3) 0.0647(10) Uani 1 1 d . . .
O3 O -0.4056(5) -0.2979(3) -0.1542(3) 0.0764(11) Uani 1 1 d . . .
N1 N -0.1403(3) 0.2445(3) 0.2048(3) 0.0320(6) Uani 1 1 d . . .
N2 N -0.4430(4) -0.2267(3) -0.0508(3) 0.0460(9) Uani 1 1 d . . .
C1 C -0.0365(3) 0.2457(3) 0.2757(3) 0.0237(6) Uani 1 1 d . . .
C2 C -0.2178(3) 0.1278(3) 0.1398(3) 0.0276(6) Uani 1 1 d . . .
C3 C -0.3319(4) 0.0941(3) 0.1938(3) 0.0335(7) Uani 1 1 d . . .
H3 H -0.3581 0.1506 0.2735 0.040 Uiso 1 1 calc R . .
C4 C -0.4075(4) -0.0220(3) 0.1312(3) 0.0351(8) Uani 1 1 d . . .
H4 H -0.4845 -0.0450 0.1678 0.042 Uiso 1 1 calc R . .
C5 C -0.3677(4) -0.1029(3) 0.0145(3) 0.0322(7) Uani 1 1 d . . .
C6 C -0.2582(4) -0.0691(4) -0.0431(3) 0.0380(8) Uani 1 1 d . . .
H6 H -0.2345 -0.1243 -0.1240 0.046 Uiso 1 1 calc R . .
C7 C -0.1846(4) 0.0469(4) 0.0201(3) 0.0356(8) Uani 1 1 d . . .
H7 H -0.1109 0.0716 -0.0184 0.043 Uiso 1 1 calc R . .
C8 C 0.0045(4) 0.4705(3) 0.3268(3) 0.0311(7) Uani 1 1 d . . .
H8A H -0.0771 0.5109 0.3788 0.037 Uiso 1 1 calc R . .
H8B H -0.0230 0.4500 0.2416 0.037 Uiso 1 1 calc R . .
C8A C 0.1333(4) 0.5599(4) 0.3667(4) 0.0488(10) Uani 1 1 d . . .
H8A1 H 0.1113 0.6393 0.3595 0.073 Uiso 1 1 calc R . .
H8A2 H 0.2134 0.5184 0.3152 0.073 Uiso 1 1 calc R . .
H8A3 H 0.1587 0.5801 0.4513 0.073 Uiso 1 1 calc R . .
C9 C 0.4125(3) 0.4574(3) 0.6231(3) 0.0242(6) Uani 1 1 d . . .
H9A H 0.3350 0.5203 0.6444 0.029 Uiso 1 1 calc R . .
H9B H 0.4889 0.4930 0.6865 0.029 Uiso 1 1 calc R . .
C10 C 0.4721(3) 0.4367(3) 0.4994(3) 0.0242(6) Uani 1 1 d . . .
H10A H 0.3960 0.3994 0.4358 0.029 Uiso 1 1 calc R . .
H10B H 0.5505 0.3748 0.4789 0.029 Uiso 1 1 calc R . .
C11 C 0.5053(3) 0.2183(3) 0.6166(3) 0.0217(6) Uani 1 1 d . . .
C12 C 0.5660(4) 0.1438(3) 0.5038(3) 0.0303(7) Uani 1 1 d . . .
H12 H 0.5150 0.1286 0.4306 0.036 Uiso 1 1 calc R . .
C13 C 0.7014(4) 0.0922(3) 0.4994(4) 0.0405(9) Uani 1 1 d . . .
H13 H 0.7437 0.0451 0.4233 0.049 Uiso 1 1 calc R . .
C14 C 0.7736(4) 0.1096(3) 0.6056(4) 0.0441(10) Uani 1 1 d . . .
H14 H 0.8657 0.0751 0.6022 0.053 Uiso 1 1 calc R . .
C15 C 0.7111(4) 0.1781(4) 0.7179(4) 0.0454(10) Uani 1 1 d . . .
H15 H 0.7589 0.1863 0.7904 0.054 Uiso 1 1 calc R . .
C16 C 0.5784(4) 0.2344(4) 0.7237(4) 0.0346(8) Uani 1 1 d . . .
H16 H 0.5379 0.2835 0.8002 0.042 Uiso 1 1 calc R . .
C17 C 0.2628(3) 0.3401(3) 0.7645(3) 0.0225(6) Uani 1 1 d . . .
C18 C 0.2919(5) 0.4530(4) 0.8684(3) 0.0424(9) Uani 1 1 d . . .
H18 H 0.3524 0.5181 0.8653 0.051 Uiso 1 1 calc R . .
C19 C 0.2308(6) 0.4691(5) 0.9775(4) 0.0646(15) Uani 1 1 d . . .
H19 H 0.2514 0.5455 1.0488 0.077 Uiso 1 1 calc R . .
C20 C 0.1412(5) 0.3766(5) 0.9839(4) 0.0588(13) Uani 1 1 d . . .
H20 H 0.0999 0.3899 1.0587 0.071 Uiso 1 1 calc R . .
C21 C 0.1118(5) 0.2641(4) 0.8807(4) 0.0477(10) Uani 1 1 d . . .
H21 H 0.0515 0.1994 0.8848 0.057 Uiso 1 1 calc R . .
C22 C 0.1707(4) 0.2464(3) 0.7710(3) 0.0325(7) Uani 1 1 d . . .
H22 H 0.1486 0.1703 0.7000 0.039 Uiso 1 1 calc R . .

loop_
_atom_site_aniso_label
_atom_site_aniso_U_11
_atom_site_aniso_U_22
_atom_site_aniso_U_33
_atom_site_aniso_U_23
_atom_site_aniso_U_13
_atom_site_aniso_U_12
Au 0.02235(6) 0.01830(6) 0.01843(6) 0.00733(4) -0.00539(4) -0.00560(4)
S1 0.0318(4) 0.0186(3) 0.0257(4) 0.0080(3) -0.0127(3) -0.0072(3)
P1 0.0197(3) 0.0165(3) 0.0175(3) 0.0074(3) -0.0040(3) -0.0051(3)
O1 0.0313(12) 0.0196(10) 0.0378(13) 0.0124(10) -0.0125(10) -0.0078(9)
O2 0.077(2) 0.0571(19) 0.062(2) 0.0290(17) -0.0265(18) -0.0405(18)
O3 0.098(3) 0.0466(18) 0.050(2) -0.0112(16) -0.0155(19) -0.0211(19)
N1 0.0318(14) 0.0284(13) 0.0347(15) 0.0135(12) -0.0145(12) -0.0085(11)
N2 0.055(2) 0.0356(16) 0.0420(19) 0.0128(15) -0.0243(16) -0.0145(15)
C1 0.0257(14) 0.0228(13) 0.0228(14) 0.0105(12) -0.0052(11) -0.0050(11)
C2 0.0272(15) 0.0264(15) 0.0277(16) 0.0109(13) -0.0116(12) -0.0045(12)
C3 0.0408(19) 0.0365(17) 0.0207(15) 0.0103(13) -0.0064(13) -0.0057(15)
C4 0.0352(18) 0.0409(18) 0.0305(17) 0.0171(15) -0.0064(14) -0.0107(15)
C5 0.0340(17) 0.0280(15) 0.0284(17) 0.0071(13) -0.0156(14) -0.0070(13)
C6 0.040(2) 0.0365(19) 0.0277(17) 0.0047(15) -0.0034(15) -0.0003(15)
C7 0.0306(17) 0.0416(19) 0.0321(18) 0.0138(16) -0.0022(14) -0.0060(15)
C8 0.0334(17) 0.0224(14) 0.0398(19) 0.0158(14) -0.0038(14) -0.0023(13)
C8A 0.045(2) 0.0315(18) 0.073(3) 0.026(2) 0.000(2) -0.0098(16)
C9 0.0270(15) 0.0177(12) 0.0269(15) 0.0088(11) -0.0031(12) -0.0057(11)
C10 0.0281(15) 0.0196(13) 0.0263(15) 0.0114(12) -0.0016(12) -0.0078(11)
C11 0.0197(13) 0.0198(12) 0.0288(15) 0.0137(12) -0.0013(11) -0.0027(10)
C12 0.0335(17) 0.0251(15) 0.0345(18) 0.0148(14) 0.0049(14) 0.0010(13)
C13 0.0375(19) 0.0258(16) 0.061(3) 0.0203(17) 0.0161(18) 0.0065(14)
C14 0.0265(17) 0.0300(17) 0.085(3) 0.034(2) 0.0023(19) 0.0048(14)
C15 0.036(2) 0.043(2) 0.065(3) 0.031(2) -0.0195(19) -0.0036(16)
C16 0.0316(17) 0.0371(18) 0.0374(19) 0.0186(16) -0.0097(15) -0.0003(14)
C17 0.0224(14) 0.0240(13) 0.0196(13) 0.0079(11) -0.0013(11) -0.0011(11)
C18 0.050(2) 0.0359(19) 0.0274(18) 0.0009(15) -0.0003(16) -0.0113(17)
C19 0.076(3) 0.069(3) 0.0219(19) -0.006(2) 0.009(2) -0.008(3)
C20 0.058(3) 0.089(4) 0.028(2) 0.024(2) 0.0161(19) 0.006(3)
C21 0.043(2) 0.062(3) 0.045(2) 0.030(2) 0.0135(18) -0.002(2)
C22 0.0334(17) 0.0342(17) 0.0291(17) 0.0127(14) 0.0044(14) -0.0041(14)

loop_
_atom_type_symbol
_atom_type_description
_atom_type_scat_dispersion_real
_atom_type_scat_dispersion_imag
_atom_type_scat_source
C C 0.0033 0.0016 'International Tables Vol C Tables 4.2.6.8 and 6.1.1.4'
H H 0.0000 0.0000 'International Tables Vol C Tables 4.2.6.8 and 6.1.1.4'
Au Au -2.0133 8.8022 'International Tables Vol C Tables 4.2.6.8 and 6.1.1.4'
N N 0.0061 0.0033 'International Tables Vol C Tables 4.2.6.8 and 6.1.1.4'
O O 0.0106 0.0060 'International Tables Vol C Tables 4.2.6.8 and 6.1.1.4'
P P 0.1023 0.0942 'International Tables Vol C Tables 4.2.6.8 and 6.1.1.4'
S S 0.1246 0.1234 'International Tables Vol C Tables 4.2.6.8 and 6.1.1.4'

loop_
_geom_angle_atom_site_label_1
_geom_angle_atom_site_label_2
_geom_angle_atom_site_label_3
_geom_angle
_geom_angle_site_symmetry_1
_geom_angle_site_symmetry_3
_geom_angle_publ_flag
P1 Au S1 177.06(3) . . ?
C1 S1 Au 102.33(10) . . ?
C11 P1 C17 105.77(14) . . ?
C11 P1 C9 102.82(14) . . ?
C17 P1 C9 108.06(14) . . ?
C11 P1 Au 115.87(10) . . ?
C17 P1 Au 112.64(10) . . ?
C9 P1 Au 110.97(10) . . ?
C1 O1 C8 117.7(2) . . ?
C1 N1 C2 118.4(3) . . ?
O3 N2 O2 123.0(4) . . ?
O3 N2 C5 118.5(4) . . ?
O2 N2 C5 118.5(3) . . ?
N1 C1 O1 121.2(3) . . ?
N1 C1 S1 125.6(2) . . ?
O1 C1 S1 113.2(2) . . ?
C7 C2 C3 119.2(3) . . ?
C7 C2 N1 120.5(3) . . ?
C3 C2 N1 120.2(3) . . ?
C4 C3 C2 120.6(3) . . ?
C4 C3 H3 119.7 . . ?
C2 C3 H3 119.7 . . ?
C5 C4 C3 118.7(3) . . ?
C5 C4 H4 120.7 . . ?
C3 C4 H4 120.7 . . ?
C4 C5 C6 121.8(3) . . ?
C4 C5 N2 119.3(3) . . ?
C6 C5 N2 118.9(3) . . ?
C7 C6 C5 118.8(3) . . ?
C7 C6 H6 120.6 . . ?
C5 C6 H6 120.6 . . ?
C2 C7 C6 120.8(3) . . ?
C2 C7 H7 119.6 . . ?
C6 C7 H7 119.6 . . ?
O1 C8 C8A 106.9(3) . . ?
O1 C8 H8A 110.3 . . ?
C8A C8 H8A 110.3 . . ?
O1 C8 H8B 110.3 . . ?
C8A C8 H8B 110.3 . . ?
H8A C8 H8B 108.6 . . ?
C8 C8A H8A1 109.5 . . ?
C8 C8A H8A2 109.5 . . ?
H8A1 C8A H8A2 109.5 . . ?
C8 C8A H8A3 109.5 . . ?
H8A1 C8A H8A3 109.5 . . ?
H8A2 C8A H8A3 109.5 . . ?
C10 C9 P1 110.96(19) . . ?
C10 C9 H9A 109.4 . . ?
P1 C9 H9A 109.4 . . ?
C10 C9 H9B 109.4 . . ?
P1 C9 H9B 109.4 . . ?
H9A C9 H9B 108.0 . . ?
C9 C10 C10 111.7(3) . 2_666 ?
C9 C10 H10A 109.3 . . ?
C10 C10 H10A 109.3 2_666 . ?
C9 C10 H10B 109.3 . . ?
C10 C10 H10B 109.3 2_666 . ?
H10A C10 H10B 108.0 . . ?
C12 C11 C16 119.4(3) . . ?
C12 C11 P1 118.5(2) . . ?
C16 C11 P1 121.8(3) . . ?
C13 C12 C11 120.1(3) . . ?
C13 C12 H12 120.0 . . ?
C11 C12 H12 120.0 . . ?
C14 C13 C12 120.2(4) . . ?
C14 C13 H13 119.9 . . ?
C12 C13 H13 119.9 . . ?
C13 C14 C15 120.1(3) . . ?
C13 C14 H14 119.9 . . ?
C15 C14 H14 119.9 . . ?
C16 C15 C14 120.2(4) . . ?
C16 C15 H15 119.9 . . ?
C14 C15 H15 119.9 . . ?
C15 C16 C11 120.0(4) . . ?
C15 C16 H16 120.0 . . ?
C11 C16 H16 120.0 . . ?
C18 C17 C22 119.4(3) . . ?
C18 C17 P1 122.9(3) . . ?
C22 C17 P1 117.6(2) . . ?
C17 C18 C19 119.0(4) . . ?
C17 C18 H18 120.5 . . ?
C19 C18 H18 120.5 . . ?
C20 C19 C18 121.5(4) . . ?
C20 C19 H19 119.3 . . ?
C18 C19 H19 119.3 . . ?
C21 C20 C19 119.7(4) . . ?
C21 C20 H20 120.2 . . ?
C19 C20 H20 120.2 . . ?
C20 C21 C22 119.8(4) . . ?
C20 C21 H21 120.1 . . ?
C22 C21 H21 120.1 . . ?
C21 C22 C17 120.6(3) . . ?
C21 C22 H22 119.7 . . ?
C17 C22 H22 119.7 . . ?

loop_
_geom_bond_atom_site_label_1
_geom_bond_atom_site_label_2
_geom_bond_distance
_geom_bond_site_symmetry_2
_geom_bond_publ_flag
Au P1 2.2513(7) . ?
Au S1 2.3052(7) . ?
S1 C1 1.760(3) . ?
P1 C11 1.807(3) . ?
P1 C17 1.808(3) . ?
P1 C9 1.826(3) . ?
O1 C1 1.347(3) . ?
O1 C8 1.445(4) . ?
O2 N2 1.223(5) . ?
O3 N2 1.223(5) . ?
N1 C1 1.272(4) . ?
N1 C2 1.402(4) . ?
N2 C5 1.452(4) . ?
C2 C7 1.385(5) . ?
C2 C3 1.389(5) . ?
C3 C4 1.385(5) . ?
C3 H3 0.9400 . ?
C4 C5 1.374(5) . ?
C4 H4 0.9400 . ?
C5 C6 1.385(5) . ?
C6 C7 1.376(5) . ?
C6 H6 0.9400 . ?
C7 H7 0.9400 . ?
C8 C8A 1.494(5) . ?
C8 H8A 0.9800 . ?
C8 H8B 0.9800 . ?
C8A H8A1 0.9700 . ?
C8A H8A2 0.9700 . ?
C8A H8A3 0.9700 . ?
C9 C10 1.526(4) . ?
C9 H9A 0.9800 . ?
C9 H9B 0.9800 . ?
C10 C10 1.523(5) 2_666 ?
C10 H10A 0.9800 . ?
C10 H10B 0.9800 . ?
C11 C12 1.395(4) . ?
C11 C16 1.388(4) . ?
C12 C13 1.388(5) . ?
C12 H12 0.9400 . ?
C13 C14 1.370(6) . ?
C13 H13 0.9400 . ?
C14 C15 1.387(6) . ?
C14 H14 0.9400 . ?
C15 C16 1.386(5) . ?
C15 H15 0.9400 . ?
C16 H16 0.9400 . ?
C17 C18 1.378(4) . ?
C17 C22 1.391(4) . ?
C18 C19 1.384(6) . ?
C18 H18 0.9400 . ?
C19 C20 1.366(7) . ?
C19 H19 0.9400 . ?
C20 C21 1.372(6) . ?
C20 H20 0.9400 . ?
C21 C22 1.377(5) . ?
C21 H21 0.9400 . ?
C22 H22 0.9400 . ?

loop_
_geom_torsion_atom_site_label_1
_geom_torsion_atom_site_label_2
_geom_torsion_atom_site_label_3
_geom_torsion_atom_site_label_4
_geom_torsion
_geom_torsion_site_symmetry_1
_geom_torsion_site_symmetry_2
_geom_torsion_site_symmetry_3
_geom_torsion_site_symmetry_4
_geom_torsion_publ_flag
P1 Au S1 C1 51.8(5) . . . . ?
S1 Au P1 C11 168.2(5) . . . . ?
S1 Au P1 C17 46.3(5) . . . . ?
S1 Au P1 C9 -75.0(5) . . . . ?
C2 N1 C1 O1 178.4(3) . . . . ?
C2 N1 C1 S1 -0.2(5) . . . . ?
C8 O1 C1 N1 3.0(5) . . . . ?
C8 O1 C1 S1 -178.2(2) . . . . ?
Au S1 C1 N1 -172.3(3) . . . . ?
Au S1 C1 O1 9.0(2) . . . . ?
C1 N1 C2 C7 -96.4(4) . . . . ?
C1 N1 C2 C3 85.7(4) . . . . ?
C7 C2 C3 C4 3.2(5) . . . . ?
N1 C2 C3 C4 -178.9(3) . . . . ?
C2 C3 C4 C5 -0.2(5) . . . . ?
C3 C4 C5 C6 -2.5(5) . . . . ?
C3 C4 C5 N2 178.1(3) . . . . ?
O3 N2 C5 C4 -179.5(4) . . . . ?
O2 N2 C5 C4 0.7(5) . . . . ?
O3 N2 C5 C6 1.0(5) . . . . ?
O2 N2 C5 C6 -178.8(4) . . . . ?
C4 C5 C6 C7 2.1(6) . . . . ?
N2 C5 C6 C7 -178.4(3) . . . . ?
C3 C2 C7 C6 -3.5(5) . . . . ?
N1 C2 C7 C6 178.5(3) . . . . ?
C5 C6 C7 C2 0.9(6) . . . . ?
C1 O1 C8 C8A -161.0(3) . . . . ?
C11 P1 C9 C10 72.7(2) . . . . ?
C17 P1 C9 C10 -175.8(2) . . . . ?
Au P1 C9 C10 -51.8(2) . . . . ?
P1 C9 C10 C10 179.0(3) . . . 2_666 ?
C17 P1 C11 C12 160.2(2) . . . . ?
C9 P1 C11 C12 -86.5(2) . . . . ?
Au P1 C11 C12 34.7(3) . . . . ?
C17 P1 C11 C16 -26.5(3) . . . . ?
C9 P1 C11 C16 86.7(3) . . . . ?
Au P1 C11 C16 -152.1(2) . . . . ?
C16 C11 C12 C13 -3.3(5) . . . . ?
P1 C11 C12 C13 170.1(2) . . . . ?
C11 C12 C13 C14 2.6(5) . . . . ?
C12 C13 C14 C15 0.6(5) . . . . ?
C13 C14 C15 C16 -3.1(5) . . . . ?
C14 C15 C16 C11 2.4(5) . . . . ?
C12 C11 C16 C15 0.8(5) . . . . ?
P1 C11 C16 C15 -172.4(3) . . . . ?
C11 P1 C17 C18 91.2(3) . . . . ?
C9 P1 C17 C18 -18.3(3) . . . . ?
Au P1 C17 C18 -141.2(3) . . . . ?
C11 P1 C17 C22 -87.0(3) . . . . ?
C9 P1 C17 C22 163.4(3) . . . . ?
Au P1 C17 C22 40.5(3) . . . . ?
C22 C17 C18 C19 1.3(6) . . . . ?
P1 C17 C18 C19 -177.0(4) . . . . ?
C17 C18 C19 C20 -0.8(8) . . . . ?
C18 C19 C20 C21 0.7(9) . . . . ?
C19 C20 C21 C22 -1.1(8) . . . . ?
C20 C21 C22 C17 1.6(6) . . . . ?
C18 C17 C22 C21 -1.7(6) . . . . ?
P1 C17 C22 C21 176.7(3) . . . . ?
